data_1510937
loop_
_publ_author_name
'Schnick, W.'
'Orth, M.'

_publ_section_title
;
 Zur Kenntnis von Tripraseodymium-hexanitridotriborat Pr3 B3 N6: Neue
 Synthese und Verfeinerung der Kristallstruktur
;
_journal_name_full 'Zeitschrift fuer Anorganische und Allgemeine Chemie'
_journal_page_first 551
_journal_page_last 554
_journal_paper_doi 10.1002/(SICI)1521-3749(199904)625:4<551::AID-ZAAC551>3.0.CO;2-6
_journal_volume 625
_journal_year 1999
_chemical_formula_sum 'B3 N6 Pr3'
_chemical_name_systematic 'Pr3 (B3 N6)'
_space_group_IT_number 167
_symmetry_space_group_name_Hall '-R 3 2"c'
_symmetry_space_group_name_H-M 'R -3 c :H'
_cell_angle_alpha 90
_cell_angle_beta 90
_cell_angle_gamma 120
_cell_formula_units_Z 6
_cell_length_a 12.1195
_cell_length_b 12.1195
_cell_length_c 7.0153
_cell_volume 892.373
_citation_journal_id_ASTM ZAACAB
_cod_data_source_file boron_467.cif
_cod_data_source_block B3N6Pr3
_cod_original_cell_volume 892.3727
_cod_database_code 1510937

loop_
_symmetry_equiv_pos_as_xyz
x,y,z
-y,x-y,z
-x+y,-x,z
y,x,-z+1/2
-x,-x+y,-z+1/2
x-y,-y,-z+1/2
-x,-y,-z
y,-x+y,-z
x-y,x,-z
-y,-x,z-1/2
x,x-y,z-1/2
-x+y,y,z-1/2
x+2/3,y+1/3,z+1/3
-y+2/3,x-y+1/3,z+1/3
-x+y+2/3,-x+1/3,z+1/3
y+2/3,x+1/3,-z+5/6
-x+2/3,-x+y+1/3,-z+5/6
x-y+2/3,-y+1/3,-z+5/6
-x+2/3,-y+1/3,-z+1/3
y+2/3,-x+y+1/3,-z+1/3
x-y+2/3,x+1/3,-z+1/3
-y+2/3,-x+1/3,z-1/6
x+2/3,x-y+1/3,z-1/6
-x+y+2/3,y+1/3,z-1/6
x+1/3,y+2/3,z+2/3
-y+1/3,x-y+2/3,z+2/3
-x+y+1/3,-x+2/3,z+2/3
y+1/3,x+2/3,-z+7/6
-x+1/3,-x+y+2/3,-z+7/6
x-y+1/3,-y+2/3,-z+7/6
-x+1/3,-y+2/3,-z+2/3
y+1/3,-x+y+2/3,-z+2/3
x-y+1/3,x+2/3,-z+2/3
-y+1/3,-x+2/3,z+1/6
x+1/3,x-y+2/3,z+1/6
-x+y+1/3,y+2/3,z+1/6

loop_
_atom_site_label
_atom_site_type_symbol
_atom_site_fract_x
_atom_site_fract_y
_atom_site_fract_z
_atom_site_occupancy
_atom_site_U_iso_or_equiv
Pr1 Pr+3 0.45422 0 0.25 1 0.0
N1 N-3 0.8764 0 0.25 1 0.0
B1 B+3 0.1204 0 0.25 1 0.0
N2 N-3 0.242 0 0.25 1 0.0
